data_4502533
loop_
_publ_author_name
'Zhang, Jian-Yong'
'Cheng, Ai-Ling'
'Sun, Qian'
'Yue, Qi'
'Gao, En-Qing'

_publ_section_title
;
 Syntheses, Structures, and Properties of Honeycomb and Square Grid
 Coordination Polymers with In Situ Formed
 5-(2&#x2032;-Pyrimidyl)tetrazolate
;
_journal_issue 7
_journal_name_full 'Crystal Growth &amp; Design'
_journal_page_first 2908
_journal_paper_doi 10.1021/cg9013398
_journal_volume 10
_journal_year 2010
_chemical_formula_sum 'C18 H17 N19 Na Ni O1.5'
_chemical_formula_weight 605.21
_chemical_name_systematic
; 
 ? 
;
_space_group_IT_number 163
_symmetry_cell_setting trigonal
_symmetry_space_group_name_Hall '-P 3 2c'
_symmetry_space_group_name_H-M 'P -3 1 c'
_atom_sites_solution_hydrogens geom
_atom_sites_solution_primary direct
_atom_sites_solution_secondary difmap
_audit_creation_method SHELXL-97
_cell_angle_alpha 90.00
_cell_angle_beta 90.00
_cell_angle_gamma 120.00
_cell_formula_units_Z 2
_cell_length_a 10.3189(6)
_cell_length_b 10.3189(6)
_cell_length_c 14.0839(16)
_cell_measurement_reflns_used 3157
_cell_measurement_temperature 293(2)
_cell_measurement_theta_max 25.25
_cell_measurement_theta_min 2.28
_cell_volume 1298.73(18)
_computing_cell_refinement 'Bruker SMART'
_computing_data_collection 'Bruker SMART'
_computing_data_reduction 'Bruker SAINT'
_computing_molecular_graphics 'Bruker SHELXTL'
_computing_publication_material 'Bruker SHELXTL'
_computing_structure_refinement 'Bruker SHELXTL'
_computing_structure_solution 'Bruker SHELXTL'
_diffrn_ambient_temperature 293(2)
_diffrn_measured_fraction_theta_full 1.000
_diffrn_measured_fraction_theta_max 1.000
_diffrn_measurement_device_type 'CCD area detector'
_diffrn_measurement_method 'phi and omega scans'
_diffrn_radiation_monochromator graphite
_diffrn_radiation_source 'fine-focus sealed tube'
_diffrn_radiation_type MoK\a
_diffrn_radiation_wavelength 0.71073
_diffrn_reflns_av_R_equivalents 0.0268
_diffrn_reflns_av_sigmaI/netI 0.0150
_diffrn_reflns_limit_h_max 7
_diffrn_reflns_limit_h_min -13
_diffrn_reflns_limit_k_max 13
_diffrn_reflns_limit_k_min -11
_diffrn_reflns_limit_l_max 17
_diffrn_reflns_limit_l_min -17
_diffrn_reflns_number 7460
_diffrn_reflns_theta_full 26.97
_diffrn_reflns_theta_max 26.97
_diffrn_reflns_theta_min 2.28
_exptl_absorpt_coefficient_mu 0.820
_exptl_absorpt_correction_T_max 0.9918
_exptl_absorpt_correction_T_min 0.8532
_exptl_absorpt_correction_type multi-scan
_exptl_absorpt_process_details SADABS
_exptl_crystal_colour purple
_exptl_crystal_density_diffrn 1.548
_exptl_crystal_density_method 'not measured'
_exptl_crystal_description 'prism-shaped crystal'
_exptl_crystal_F_000 618
_exptl_crystal_size_max 0.20
_exptl_crystal_size_mid 0.11
_exptl_crystal_size_min 0.01
_refine_diff_density_max 0.158
_refine_diff_density_min -0.207
_refine_diff_density_rms 0.046
_refine_ls_extinction_method none
_refine_ls_goodness_of_fit_ref 1.110
_refine_ls_hydrogen_treatment constr
_refine_ls_matrix_type full
_refine_ls_number_parameters 77
_refine_ls_number_reflns 949
_refine_ls_number_restraints 4
_refine_ls_restrained_S_all 1.173
_refine_ls_R_factor_all 0.0376
_refine_ls_R_factor_gt 0.0348
_refine_ls_shift/su_max 0.000
_refine_ls_shift/su_mean 0.000
_refine_ls_structure_factor_coef Fsqd
_refine_ls_weighting_details 'calc w=1/[\s^2^(Fo^2^)+(0.0277P)^2^+1.1948P] where P=(Fo^2^+2Fc^2^)/3'
_refine_ls_weighting_scheme calc
_refine_ls_wR_factor_gt 0.0916
_refine_ls_wR_factor_ref 0.0926
_reflns_number_gt 889
_reflns_number_total 949
_reflns_threshold_expression >2sigma(I)
_cod_data_source_file cg9013398_si_007.cif
_cod_data_source_block s
_cod_depositor_comments
;
The following automatic conversions were performed:

'_symmetry_cell_setting' value 'Trigonal' changed to 'trigonal'
according to /home/saulius/struct/CIF-dictionaries/cif_core.dic
dictionary named 'cif_core.dic' version 2.4.2 from 2011-04-26.

Automatic conversion script
Id: cif_fix_values 1715 2011-07-08 13:25:40Z adriana 
;
_cod_original_sg_symbol_H-M P-31c
_cod_original_formula_sum 'C18 H17 N19 Na Ni O1.50'
_cod_database_code 4502533

loop_
_symmetry_equiv_pos_as_xyz
'x, y, z'
'-y, x-y, z'
'-x+y, -x, z'
'-y, -x, -z+1/2'
'-x+y, y, -z+1/2'
'x, x-y, -z+1/2'
'-x, -y, -z'
'y, -x+y, -z'
'x-y, x, -z'
'y, x, z-1/2'
'x-y, -y, z-1/2'
'-x, -x+y, z-1/2'

loop_
_atom_site_label
_atom_site_type_symbol
_atom_site_fract_x
_atom_site_fract_y
_atom_site_fract_z
_atom_site_U_iso_or_equiv
_atom_site_adp_type
_atom_site_occupancy
_atom_site_symmetry_multiplicity
_atom_site_calc_flag
_atom_site_refinement_flags
_atom_site_disorder_assembly
_atom_site_disorder_group
Na1 Na 0.3333 0.6667 0.2500 0.0571(7) Uani 1 6 d S . .
Ni1 Ni 0.6667 0.3333 0.2500 0.0350(2) Uani 1 6 d S . .
N1 N 0.5082(2) 0.3560(3) 0.16902(14) 0.0474(5) Uani 1 1 d D . .
N4 N 0.3785(3) 0.4824(3) 0.15997(16) 0.0571(6) Uani 1 1 d . . .
C1 C 0.4735(3) 0.4546(3) 0.20532(19) 0.0504(6) Uani 1 1 d D A .
N2 N 0.4315(15) 0.3173(13) 0.0974(7) 0.056(2) Uani 0.50 1 d PD A 1
N3 N 0.3543(8) 0.3883(8) 0.0909(5) 0.0648(17) Uani 0.50 1 d PD A 1
C2 C 0.4406(17) 0.2804(16) 0.0778(8) 0.060(3) Uani 0.50 1 d PD A 2
H2A H 0.4651 0.2126 0.0517 0.072 Uiso 0.50 1 calc PR A 2
C3 C 0.3423(8) 0.3112(9) 0.0329(4) 0.082(2) Uani 0.50 1 d P A 2
H3A H 0.2974 0.2636 -0.0238 0.098 Uiso 0.50 1 calc PR A 2
C4 C 0.3099(11) 0.4153(11) 0.0730(6) 0.073(2) Uani 0.50 1 d P A 2
H4A H 0.2446 0.4399 0.0432 0.088 Uiso 0.50 1 calc PR A 2

loop_
_atom_site_aniso_label
_atom_site_aniso_U_11
_atom_site_aniso_U_22
_atom_site_aniso_U_33
_atom_site_aniso_U_23
_atom_site_aniso_U_13
_atom_site_aniso_U_12
Na1 0.0442(9) 0.0442(9) 0.0830(19) 0.000 0.000 0.0221(4)
Ni1 0.0383(3) 0.0383(3) 0.0286(4) 0.000 0.000 0.01914(15)
N1 0.0488(12) 0.0532(13) 0.0418(11) -0.0007(9) -0.0029(9) 0.0266(11)
N4 0.0584(15) 0.0661(15) 0.0527(13) -0.0106(12) -0.0125(11) 0.0355(13)
C1 0.0490(15) 0.0483(15) 0.0578(15) 0.0079(12) 0.0073(12) 0.0271(13)
N2 0.073(4) 0.062(5) 0.038(5) -0.022(3) -0.022(4) 0.039(4)
N3 0.085(5) 0.075(4) 0.050(4) -0.018(3) -0.020(3) 0.052(4)
C2 0.063(5) 0.075(8) 0.034(5) -0.021(4) -0.017(4) 0.029(5)
C3 0.086(5) 0.114(6) 0.039(3) -0.031(4) -0.035(3) 0.045(5)
C4 0.087(6) 0.092(6) 0.052(4) -0.010(4) -0.029(4) 0.054(5)

loop_
_atom_type_symbol
_atom_type_description
_atom_type_scat_dispersion_real
_atom_type_scat_dispersion_imag
_atom_type_scat_source
C C 0.0033 0.0016 'International Tables Vol C Tables 4.2.6.8 and 6.1.1.4'
H H 0.0000 0.0000 'International Tables Vol C Tables 4.2.6.8 and 6.1.1.4'
N N 0.0061 0.0033 'International Tables Vol C Tables 4.2.6.8 and 6.1.1.4'
Ni Ni 0.3393 1.1124 'International Tables Vol C Tables 4.2.6.8 and 6.1.1.4'
Na Na 0.0362 0.0249 'International Tables Vol C Tables 4.2.6.8 and 6.1.1.4'
O O 0.0106 0.0060 'International Tables Vol C Tables 4.2.6.8 and 6.1.1.4'

loop_
_geom_angle_atom_site_label_1
_geom_angle_atom_site_label_2
_geom_angle_atom_site_label_3
_geom_angle
_geom_angle_site_symmetry_1
_geom_angle_site_symmetry_3
N4 Na1 N4 98.20(12) 3_565 6_565
N4 Na1 N4 96.83(7) 3_565 2_665
N4 Na1 N4 70.78(10) 6_565 2_665
N4 Na1 N4 70.78(10) 3_565 5
N4 Na1 N4 96.83(7) 6_565 5
N4 Na1 N4 161.53(11) 2_665 5
N4 Na1 N4 96.83(7) 3_565 .
N4 Na1 N4 161.53(11) 6_565 .
N4 Na1 N4 96.83(7) 2_665 .
N4 Na1 N4 98.20(12) 5 .
N4 Na1 N4 161.53(11) 3_565 4_665
N4 Na1 N4 96.83(7) 6_565 4_665
N4 Na1 N4 98.20(12) 2_665 4_665
N4 Na1 N4 96.83(7) 5 4_665
N4 Na1 N4 70.78(10) . 4_665
N1 Ni1 N1 95.21(12) 2_655 5_655
N1 Ni1 N1 93.32(8) 2_655 3_665
N1 Ni1 N1 79.15(12) 5_655 3_665
N1 Ni1 N1 79.15(12) 2_655 6
N1 Ni1 N1 93.32(8) 5_655 6
N1 Ni1 N1 168.92(12) 3_665 6
N1 Ni1 N1 93.32(8) 2_655 .
N1 Ni1 N1 168.92(12) 5_655 .
N1 Ni1 N1 93.32(8) 3_665 .
N1 Ni1 N1 95.21(12) 6 .
N1 Ni1 N1 168.92(12) 2_655 4_665
N1 Ni1 N1 93.32(8) 5_655 4_665
N1 Ni1 N1 95.21(12) 3_665 4_665
N1 Ni1 N1 93.32(8) 6 4_665
N1 Ni1 N1 79.15(12) . 4_665
N2 N1 C1 100.9(4) . .
N2 N1 C2 18.9(8) . .
C1 N1 C2 119.8(6) . .
N2 N1 Ni1 145.7(4) . .
C1 N1 Ni1 113.37(17) . .
C2 N1 Ni1 126.8(6) . .
N3 N4 C1 95.0(3) . .
N3 N4 C4 29.2(4) . .
C1 N4 C4 124.1(4) . .
N3 N4 Na1 153.8(3) . .
C1 N4 Na1 111.08(17) . .
C4 N4 Na1 124.8(4) . .
N4 C1 N1 119.5(2) . .
N4 C1 C1 123.51(16) . 4_665
N1 C1 C1 117.03(15) . 4_665
N4 C1 N3 42.4(2) . .
N1 C1 N3 77.1(2) . .
C1 C1 N3 165.9(2) 4_665 .
N1 N2 N3 110.3(6) . .
N4 N3 N2 114.4(6) . .
N4 N3 C1 42.7(2) . .
N2 N3 C1 71.7(5) . .
C3 C2 N1 119.3(8) . .
C3 C2 H2A 120.4 . .
N1 C2 H2A 120.4 . .
C2 C3 C4 119.0(6) . .
C2 C3 H3A 120.5 . .
C4 C3 H3A 120.5 . .
C3 C4 N4 118.3(6) . .
C3 C4 H4A 120.8 . .
N4 C4 H4A 120.8 . .

loop_
_geom_bond_atom_site_label_1
_geom_bond_atom_site_label_2
_geom_bond_distance
_geom_bond_site_symmetry_2
Na1 N4 2.516(2) 3_565
Na1 N4 2.516(2) 6_565
Na1 N4 2.516(2) 2_665
Na1 N4 2.516(2) 5
Na1 N4 2.516(2) .
Na1 N4 2.516(2) 4_665
Ni1 N1 2.101(2) 2_655
Ni1 N1 2.101(2) 5_655
Ni1 N1 2.101(2) 3_665
Ni1 N1 2.101(2) 6
Ni1 N1 2.101(2) .
Ni1 N1 2.101(2) 4_665
N1 N2 1.219(10) .
N1 C1 1.337(3) .
N1 C2 1.483(10) .
N4 N3 1.307(7) .
N4 C1 1.315(3) .
N4 C4 1.411(8) .
C1 C1 1.461(5) 4_665
C1 N3 1.933(7) .
N2 N3 1.328(11) .
C2 C3 1.362(16) .
C2 H2A 0.9300 .
C3 C4 1.394(12) .
C3 H3A 0.9300 .
C4 H4A 0.9300 .
